data_2233969
loop_
_publ_author_name
'Quiroa-Montalv\'an, Claudia M.'
'Aguirre, Gerardo'
'Parra-Hake, Miguel'

_publ_section_title
;
 1,3,5-Tris(pyridin-3-yl)-2,4-diazapenta-1,4-diene
;
_journal_coeditor_code RK2325
_journal_issue 3
_journal_name_full 'Acta Crystallographica Section E'
_journal_page_first o746
_journal_paper_doi 10.1107/S1600536812005909
_journal_volume 68
_journal_year 2012
_chemical_formula_iupac 'C18 H15 N5'
_chemical_formula_moiety 'C18 H15 N5'
_chemical_formula_sum 'C18 H15 N5'
_chemical_formula_weight 301.35
_chemical_melting_point_gt 388
_chemical_melting_point_lt 390
_chemical_name_systematic
;
1,3,5-Tris(pyridin-3-yl)-2,4-diazapenta-1,4-diene
;
_space_group_IT_number 7
_symmetry_cell_setting monoclinic
_symmetry_space_group_name_Hall 'P -2yc'
_symmetry_space_group_name_H-M 'P 1 c 1'
_atom_sites_solution_hydrogens geom
_atom_sites_solution_primary direct
_atom_sites_solution_secondary difmap
_audit_creation_method SHELXL97
_cell_angle_alpha 90.00
_cell_angle_beta 99.690(18)
_cell_angle_gamma 90.00
_cell_formula_units_Z 2
_cell_length_a 5.7174(11)
_cell_length_b 8.0934(10)
_cell_length_c 16.972(4)
_cell_measurement_reflns_used 33
_cell_measurement_temperature 298(2)
_cell_measurement_theta_max 11.59
_cell_measurement_theta_min 4.69
_cell_volume 774.1(3)
_computing_cell_refinement '<i>XSCANS</i>   (Siemens, 1996)'
_computing_data_collection '<i>XSCANS</i>   (Siemens, 1996)'
_computing_data_reduction '<i>XSCANS</i>   (Siemens, 1996)'
_computing_molecular_graphics
;
<i>ORTEP-3</i> (Farrugia, 1997) and
<i>Mercury</i>  (Macrae <i>et al.</i>, 2006)
;
_computing_publication_material '<i>SHELXS97</i> (Sheldrick, 2008)'
_computing_structure_refinement '<i>SHELXL97</i> (Sheldrick, 2008)'
_computing_structure_solution '<i>SHELXS97</i> (Sheldrick, 2008)'
_diffrn_ambient_temperature 298(2)
_diffrn_measured_fraction_theta_full 1.000
_diffrn_measured_fraction_theta_max 1.000
_diffrn_measurement_device_type 'Bruker P4'
_diffrn_measurement_method 2\q/\w-scans
_diffrn_radiation_monochromator graphite
_diffrn_radiation_source 'fine-focus sealed tube'
_diffrn_radiation_type MoK\a
_diffrn_radiation_wavelength 0.71073
_diffrn_reflns_av_R_equivalents 0.0609
_diffrn_reflns_av_sigmaI/netI 0.1383
_diffrn_reflns_limit_h_max 8
_diffrn_reflns_limit_h_min -1
_diffrn_reflns_limit_k_max 11
_diffrn_reflns_limit_k_min -1
_diffrn_reflns_limit_l_max 23
_diffrn_reflns_limit_l_min -23
_diffrn_reflns_number 3235
_diffrn_reflns_theta_full 30.01
_diffrn_reflns_theta_max 30.01
_diffrn_reflns_theta_min 2.43
_diffrn_standards_decay_% 11.47
_diffrn_standards_interval_count 97
_diffrn_standards_number 3
_exptl_absorpt_coefficient_mu 0.081
_exptl_absorpt_correction_type none
_exptl_crystal_colour Colourless
_exptl_crystal_density_diffrn 1.293
_exptl_crystal_density_method 'not measured'
_exptl_crystal_description Neele
_exptl_crystal_F_000 316
_exptl_crystal_size_max 0.42
_exptl_crystal_size_mid 0.18
_exptl_crystal_size_min 0.12
_refine_diff_density_max 0.168
_refine_diff_density_min -0.174
_refine_ls_abs_structure_details 'Flack (1983)'
_refine_ls_extinction_coef 0.019(2)
_refine_ls_extinction_expression Fc^*^=kFc[1+0.001xFc^2^\l^3^/sin(2\q)]^-1/4^
_refine_ls_extinction_method SHELXL
_refine_ls_goodness_of_fit_ref 0.984
_refine_ls_hydrogen_treatment constr
_refine_ls_matrix_type full
_refine_ls_number_parameters 209
_refine_ls_number_reflns 2874
_refine_ls_number_restraints 2
_refine_ls_restrained_S_all 0.983
_refine_ls_R_factor_all 0.2160
_refine_ls_R_factor_gt 0.0695
_refine_ls_shift/su_max 0.000
_refine_ls_shift/su_mean 0.000
_refine_ls_structure_factor_coef Fsqd
_refine_ls_weighting_details 'calc w=1/[\s^2^(Fo^2^)+(0.0352P)^2^] where P=(Fo^2^+2Fc^2^)/3'
_refine_ls_weighting_scheme calc
_refine_ls_wR_factor_gt 0.0977
_refine_ls_wR_factor_ref 0.1345
_reflns_number_gt 1159
_reflns_number_total 2874
_reflns_threshold_expression >2\s(I)
_cod_data_source_file rk2325.cif
_cod_data_source_block I
_cod_original_sg_symbol_H-M 'P c'
_cod_database_code 2233969
_cod_database_fobs_code 2233969

loop_
_symmetry_equiv_pos_as_xyz
'x, y, z'
'x, -y, z+1/2'

loop_
_atom_site_type_symbol
_atom_site_label
_atom_site_fract_x
_atom_site_fract_y
_atom_site_fract_z
_atom_site_U_iso_or_equiv
_atom_site_adp_type
_atom_site_calc_flag
_atom_site_refinement_flags
_atom_site_occupancy
_atom_site_symmetry_multiplicity
N N3 0.3294(7) 0.4546(5) 0.0999(2) 0.0434(11) Uani d . 1 1
C C4 1.0463(12) 0.2145(8) 0.4651(3) 0.0578(18) Uani d . 1 1
H H4A 1.0947 0.1666 0.5150 0.069 Uiso calc R 1 1
N N2 0.6027(8) 0.4678(5) 0.2201(2) 0.0408(11) Uani d . 1 1
C C3 1.1993(11) 0.2058(7) 0.4105(3) 0.0588(18) Uani d . 1 1
H H3B 1.3474 0.1561 0.4235 0.071 Uiso calc R 1 1
C C7 0.5371(9) 0.5446(6) 0.1421(3) 0.0413(14) Uani d . 1 1
H H7A 0.6689 0.5367 0.1120 0.050 Uiso calc R 1 1
C C8 0.3369(10) 0.4143(6) 0.0281(3) 0.0436(14) Uani d . 1 1
H H8A 0.4684 0.4440 0.0057 0.052 Uiso calc R 1 1
C C16 0.2483(11) 0.9366(7) 0.1982(3) 0.0486(15) Uani d . 1 1
H H16A 0.1265 0.9714 0.2243 0.058 Uiso calc R 1 1
N N4 -0.0186(9) 0.2211(7) -0.1527(2) 0.0604(15) Uani d . 1 1
C C2 1.1242(10) 0.2739(7) 0.3358(3) 0.0481(15) Uani d . 1 1
H H2B 1.2222 0.2715 0.2973 0.058 Uiso calc R 1 1
C C13 0.1481(10) 0.2988(7) -0.1022(3) 0.0497(16) Uani d . 1 1
H H13A 0.2775 0.3410 -0.1223 0.060 Uiso calc R 1 1
C C14 0.4741(10) 0.7230(6) 0.1524(3) 0.0402(13) Uani d . 1 1
C C1 0.9022(9) 0.3453(7) 0.3190(3) 0.0404(14) Uani d . 1 1
C C12 -0.1994(11) 0.1565(7) -0.1222(3) 0.0587(18) Uani d . 1 1
H H12A -0.3174 0.1006 -0.1564 0.070 Uiso calc R 1 1
C C6 0.8136(10) 0.4183(7) 0.2402(3) 0.0443(15) Uani d . 1 1
H H6A 0.9172 0.4283 0.2037 0.053 Uiso calc R 1 1
N N1 0.8360(8) 0.2859(7) 0.4515(2) 0.0638(16) Uani d . 1 1
C C9 0.1421(10) 0.3216(7) -0.0208(3) 0.0411(14) Uani d . 1 1
C C11 -0.2194(10) 0.1688(7) -0.0427(3) 0.0555(17) Uani d . 1 1
H H11A -0.3465 0.1201 -0.0238 0.067 Uiso calc R 1 1
C C10 -0.0493(10) 0.2540(7) 0.0083(3) 0.0476(15) Uani d . 1 1
H H10A -0.0625 0.2662 0.0619 0.057 Uiso calc R 1 1
C C15 0.2938(10) 0.7702(7) 0.1923(3) 0.0482(15) Uani d . 1 1
H H15A 0.2052 0.6919 0.2145 0.058 Uiso calc R 1 1
C C18 0.5982(12) 0.8483(7) 0.1210(3) 0.0558(16) Uani d . 1 1
H H18A 0.7196 0.8174 0.0938 0.067 Uiso calc R 1 1
C C5 0.7697(10) 0.3477(7) 0.3793(3) 0.0495(15) Uani d . 1 1
H H5A 0.6207 0.3969 0.3683 0.059 Uiso calc R 1 1
C C17 0.3808(11) 1.0503(8) 0.1661(3) 0.0627(18) Uani d . 1 1
H H17A 0.3474 1.1617 0.1718 0.075 Uiso calc R 1 1
N N5 0.5548(11) 1.0099(6) 0.1272(3) 0.0731(18) Uani d . 1 1

loop_
_atom_site_aniso_label
_atom_site_aniso_U_11
_atom_site_aniso_U_22
_atom_site_aniso_U_33
_atom_site_aniso_U_12
_atom_site_aniso_U_13
_atom_site_aniso_U_23
N3 0.051(3) 0.040(3) 0.039(2) 0.001(3) 0.008(2) -0.001(2)
C4 0.063(5) 0.062(5) 0.042(3) -0.010(4) -0.008(3) 0.019(3)
N2 0.050(3) 0.039(3) 0.033(2) 0.000(3) 0.005(2) 0.001(2)
C3 0.046(4) 0.055(4) 0.069(4) 0.001(4) -0.008(3) 0.007(3)
C7 0.043(4) 0.044(3) 0.038(3) 0.002(3) 0.010(3) 0.002(3)
C8 0.049(4) 0.041(3) 0.041(3) -0.001(3) 0.010(3) 0.003(3)
C16 0.060(4) 0.041(4) 0.049(3) 0.002(4) 0.019(3) -0.006(3)
N4 0.061(4) 0.073(4) 0.044(3) 0.011(4) 0.000(3) -0.013(3)
C2 0.042(4) 0.057(4) 0.046(3) 0.002(4) 0.010(3) -0.006(3)
C13 0.050(4) 0.060(4) 0.038(3) 0.014(4) 0.006(3) 0.000(3)
C14 0.048(4) 0.040(3) 0.032(3) 0.006(4) 0.004(3) 0.004(3)
C1 0.039(4) 0.043(3) 0.037(3) -0.003(3) 0.002(3) 0.001(3)
C12 0.059(5) 0.054(4) 0.057(4) 0.006(4) -0.006(3) -0.016(3)
C6 0.050(4) 0.042(3) 0.043(3) 0.002(3) 0.012(3) -0.005(3)
N1 0.050(4) 0.089(4) 0.049(3) -0.004(4) -0.001(3) 0.015(3)
C9 0.048(4) 0.037(3) 0.038(3) 0.009(3) 0.007(3) -0.001(3)
C11 0.051(4) 0.057(4) 0.058(4) 0.002(4) 0.009(3) -0.009(3)
C10 0.057(4) 0.047(4) 0.039(3) 0.008(4) 0.007(3) -0.003(3)
C15 0.056(4) 0.048(4) 0.042(3) -0.017(4) 0.014(3) -0.002(3)
C18 0.058(4) 0.054(4) 0.061(3) -0.001(4) 0.028(3) -0.005(3)
C5 0.041(4) 0.059(4) 0.048(3) 0.000(4) 0.007(3) 0.004(3)
C17 0.089(6) 0.043(4) 0.061(3) -0.001(4) 0.026(4) -0.002(3)
N5 0.101(5) 0.050(4) 0.080(3) -0.001(4) 0.051(4) 0.010(3)

loop_
_atom_type_symbol
_atom_type_description
_atom_type_scat_dispersion_real
_atom_type_scat_dispersion_imag
_atom_type_scat_source
C C 0.0033 0.0016 'International Tables Vol C Tables 4.2.6.8 and 6.1.1.4'
H H 0.0000 0.0000 'International Tables Vol C Tables 4.2.6.8 and 6.1.1.4'
N N 0.0061 0.0033 'International Tables Vol C Tables 4.2.6.8 and 6.1.1.4'

loop_
_geom_angle_atom_site_label_1
_geom_angle_atom_site_label_2
_geom_angle_atom_site_label_3
_geom_angle
C8 N3 C7 116.0(4)
N1 C4 C3 124.5(5)
N1 C4 H4A 117.7
C3 C4 H4A 117.7
C6 N2 C7 118.0(4)
C4 C3 C2 117.5(6)
C4 C3 H3B 121.2
C2 C3 H3B 121.2
N2 C7 N3 107.1(4)
N2 C7 C14 109.5(4)
N3 C7 C14 110.0(4)
N2 C7 H7A 110.1
N3 C7 H7A 110.1
C14 C7 H7A 110.1
N3 C8 C9 121.7(5)
N3 C8 H8A 119.1
C9 C8 H8A 119.1
C17 C16 C15 120.4(6)
C17 C16 H16A 119.8
C15 C16 H16A 119.8
C13 N4 C12 117.0(5)
C1 C2 C3 119.2(5)
C1 C2 H2B 120.4
C3 C2 H2B 120.4
N4 C13 C9 124.4(5)
N4 C13 H13A 117.8
C9 C13 H13A 117.8
C15 C14 C18 117.2(5)
C15 C14 C7 122.4(5)
C18 C14 C7 120.3(5)
C5 C1 C2 117.2(5)
C5 C1 C6 121.5(5)
C2 C1 C6 121.3(5)
N4 C12 C11 123.2(6)
N4 C12 H12A 118.4
C11 C12 H12A 118.4
N2 C6 C1 122.6(5)
N2 C6 H6A 118.7
C1 C6 H6A 118.7
C5 N1 C4 116.1(5)
C10 C9 C13 116.8(5)
C10 C9 C8 124.5(5)
C13 C9 C8 118.7(5)
C12 C11 C10 119.2(6)
C12 C11 H11A 120.4
C10 C11 H11A 120.4
C11 C10 C9 119.4(5)
C11 C10 H10A 120.3
C9 C10 H10A 120.3
C16 C15 C14 118.2(5)
C16 C15 H15A 120.9
C14 C15 H15A 120.9
N5 C18 C14 124.5(6)
N5 C18 H18A 117.7
C14 C18 H18A 117.7
N1 C5 C1 125.4(6)
N1 C5 H5A 117.3
C1 C5 H5A 117.3
N5 C17 C16 123.2(6)
N5 C17 H17A 118.4
C16 C17 H17A 118.4
C17 N5 C18 116.4(6)

loop_
_geom_bond_atom_site_label_1
_geom_bond_atom_site_label_2
_geom_bond_distance
N3 C8 1.269(5)
N3 C7 1.472(6)
C4 N1 1.319(7)
C4 C3 1.380(8)
C4 H4A 0.9300
N2 C6 1.262(6)
N2 C7 1.454(6)
C3 C2 1.383(7)
C3 H3B 0.9300
C7 C14 1.506(6)
C7 H7A 0.9800
C8 C9 1.476(7)
C8 H8A 0.9300
C16 C17 1.363(7)
C16 C15 1.378(7)
C16 H16A 0.9300
N4 C13 1.327(7)
N4 C12 1.338(8)
C2 C1 1.380(7)
C2 H2B 0.9300
C13 C9 1.401(6)
C13 H13A 0.9300
C14 C15 1.378(7)
C14 C18 1.394(7)
C1 C5 1.372(7)
C1 C6 1.473(7)
C12 C11 1.376(7)
C12 H12A 0.9300
C6 H6A 0.9300
N1 C5 1.319(6)
C9 C10 1.387(7)
C11 C10 1.374(7)
C11 H11A 0.9300
C10 H10A 0.9300
C15 H15A 0.9300
C18 N5 1.339(7)
C18 H18A 0.9300
C5 H5A 0.9300
C17 N5 1.324(7)
C17 H17A 0.9300

loop_
_geom_hbond_atom_site_label_D
_geom_hbond_atom_site_label_H
_geom_hbond_atom_site_label_A
_geom_hbond_site_symmetry_A
_geom_hbond_distance_DH
_geom_hbond_distance_HA
_geom_hbond_distance_DA
_geom_hbond_angle_DHA
C18 H18A N1 2_564 0.93 2.74 3.552(7) 146.2
C17 H17A N3 1_565 0.93 2.66 3.456(7) 144.0

loop_
_geom_torsion_atom_site_label_1
_geom_torsion_atom_site_label_2
_geom_torsion_atom_site_label_3
_geom_torsion_atom_site_label_4
_geom_torsion
N1 C4 C3 C2 -1.4(9)
C6 N2 C7 N3 125.7(5)
C6 N2 C7 C14 -115.1(5)
C8 N3 C7 N2 -133.5(5)
C8 N3 C7 C14 107.6(5)
C7 N3 C8 C9 179.1(4)
C4 C3 C2 C1 -0.5(8)
C12 N4 C13 C9 -2.2(8)
N2 C7 C14 C15 -59.2(6)
N3 C7 C14 C15 58.3(6)
N2 C7 C14 C18 121.2(5)
N3 C7 C14 C18 -121.4(5)
C3 C2 C1 C5 1.5(8)
C3 C2 C1 C6 -179.6(5)
C13 N4 C12 C11 0.6(9)
C7 N2 C6 C1 177.3(4)
C5 C1 C6 N2 -9.1(8)
C2 C1 C6 N2 171.9(6)
C3 C4 N1 C5 2.2(9)
N4 C13 C9 C10 1.6(8)
N4 C13 C9 C8 -178.4(5)
N3 C8 C9 C10 -7.8(8)
N3 C8 C9 C13 172.3(5)
N4 C12 C11 C10 1.3(9)
C12 C11 C10 C9 -1.8(8)
C13 C9 C10 C11 0.4(7)
C8 C9 C10 C11 -179.5(5)
C17 C16 C15 C14 -0.7(8)
C18 C14 C15 C16 0.1(7)
C7 C14 C15 C16 -179.6(5)
C15 C14 C18 N5 0.3(9)
C7 C14 C18 N5 180.0(6)
C4 N1 C5 C1 -1.1(9)
C2 C1 C5 N1 -0.7(9)
C6 C1 C5 N1 -179.7(6)
C15 C16 C17 N5 0.9(9)
C16 C17 N5 C18 -0.5(9)
C14 C18 N5 C17 -0.1(9)

loop_
_cod_related_entry_id
_cod_related_entry_database
_cod_related_entry_code
1 ChemSpider 30657542
